data_1542015
loop_
_publ_author_name
'Onodera, A.'
'Shiozaki, Y.'

_publ_section_title
;
 The crystal structure of (N H4)2 Be F4 at room temperature
;
_journal_name_full Ferroelectrics
_journal_page_first 23
_journal_page_last 24
_journal_volume 19
_journal_year 1978
_chemical_formula_sum 'Be F4 H8 N2'
_chemical_name_systematic '(N H4)2 (Be F4)'
_space_group_IT_number 62
_symmetry_space_group_name_Hall '-P 2c 2n'
_symmetry_space_group_name_H-M 'P n a m'
_cell_angle_alpha 90
_cell_angle_beta 90
_cell_angle_gamma 90
_cell_formula_units_Z 4
_cell_length_a 7.646
_cell_length_b 10.43
_cell_length_c 5.918
_cell_volume 471.947
_citation_journal_id_ASTM FEROA8
_cod_data_source_file Onodera_FEROA8_1978_1367.cif
_cod_data_source_block H8Be1F4N2
_cod_original_cell_volume 471.9474
_cod_original_sg_symbol_Hall '-P 2ac 2n (-x,z,y)'
_cod_original_formula_sum 'H8 Be1 F4 N2'
_cod_database_code 1542015

loop_
_symmetry_equiv_pos_as_xyz
x,y,z
-x+1/2,y+1/2,-z
x+1/2,-y+1/2,-z+1/2
-x,-y,z+1/2
-x,-y,-z
x-1/2,-y-1/2,z
-x-1/2,y-1/2,z-1/2
x,y,-z-1/2

loop_
_atom_site_label
_atom_site_type_symbol
_atom_site_fract_x
_atom_site_fract_y
_atom_site_fract_z
_atom_site_occupancy
_atom_site_U_iso_or_equiv
H6 H+1 0.41 0.824 0.13 1 0.0
H4 H+1 0.494 0.736 0.25 1 0.0
F1 F-1 0.0497 0.3932 0.25 1 0.0
Be1 Be+2 0.2475 0.4179 0.25 1 0.0
H5 H+1 0.541 0.853 0.25 1 0.0
H2 H+1 0.109 0.155 0.25 1 0.0
N1 N-3 0.1799 0.0969 0.25 1 0.0
F3 F-1 0.3278 0.3589 0.0361 1 0.0
H3 H+1 0.16 0.037 0.141 1 0.0
F2 F-1 0.2864 0.5624 0.25 1 0.0
H1 H+1 0.381 0.129 0.25 1 0.0
N2 N-3 0.4692 0.8051 0.25 1 0.0
